data_2105618
loop_
_publ_author_name
'Bertolasi, Valerio'
'Gilli, Paola'
'Ferretti, Valeria'
'Gilli, Gastone'
'Fern\`andez-Casta\~no, Cristina'

_publ_section_title
;
 Self-assembly of N<i>H</i>-pyrazoles <i>via</i> intermolecular
 N---H&#x00B7;&#x00B7;&#x00B7;N hydrogen bonds
;
_journal_issue 6
_journal_name_full 'Acta Crystallographica Section B'
_journal_page_first 985
_journal_page_last 993
_journal_paper_doi 10.1107/S0108768199004966
_journal_volume 55
_journal_year 1999
_chemical_formula_moiety 'C8 H10 N4 O'
_chemical_formula_sum 'C8 H10 N4 O'
_chemical_formula_weight 178.20
_chemical_name_systematic
;
3-hydroxy-5-methyl-4-(3'-methylpyrazol-5'-yl)pyrazole
;
_space_group_IT_number 60
_symmetry_cell_setting orthorhombic
_symmetry_space_group_name_Hall '-P 2n 2ab'
_symmetry_space_group_name_H-M 'P b c n'
_cell_angle_alpha 90.00
_cell_angle_beta 90.00
_cell_angle_gamma 90.00
_cell_formula_units_Z 8
_cell_length_a 16.409(3)
_cell_length_b 7.6190(10)
_cell_length_c 13.544(6)
_cell_measurement_reflns_used 25
_cell_measurement_temperature 293(2)
_cell_measurement_theta_max 13
_cell_measurement_theta_min 9
_cell_volume 1693.3(8)
_computing_cell_refinement 'CAD4 Enraf-Nonius, 1984'
_computing_data_collection 'CAD4 Enraf-Nonius, 1984'
_computing_data_reduction ' MolEN, C.K. Fair, Enraf-Nonius, 1990'
_computing_molecular_graphics 'ORTEPII, Johnson, 1976'
_computing_publication_material ' PARST (Nardelli, 1983, 1995), SHELX97 (Sheldrick, 1997)'
_computing_structure_refinement 'SHELX97, Sheldrick, 1997'
_computing_structure_solution 'SIR92, Altomare et al., 1994'
_diffrn_ambient_temperature 293(2)
_diffrn_measured_fraction_theta_full .996
_diffrn_measured_fraction_theta_max .996
_diffrn_measurement_device_type 'Enraf Nonius CAD-4'
_diffrn_measurement_method \w/2\q
_diffrn_radiation_monochromator graphite
_diffrn_radiation_source 'fine-focus sealed tube'
_diffrn_radiation_type MoK\a
_diffrn_radiation_wavelength .71073
_diffrn_reflns_av_R_equivalents .0000
_diffrn_reflns_av_sigmaI/netI .0425
_diffrn_reflns_limit_h_max 20
_diffrn_reflns_limit_h_min 0
_diffrn_reflns_limit_k_max 9
_diffrn_reflns_limit_k_min 0
_diffrn_reflns_limit_l_max 17
_diffrn_reflns_limit_l_min 0
_diffrn_reflns_number 1841
_diffrn_reflns_theta_full 27.03
_diffrn_reflns_theta_max 27.03
_diffrn_reflns_theta_min 2.48
_diffrn_standards_decay_% 0
_diffrn_standards_interval_time 120
_diffrn_standards_number 3
_exptl_absorpt_coefficient_mu .099
_exptl_absorpt_correction_type none
_exptl_crystal_colour colourless
_exptl_crystal_density_diffrn 1.398
_exptl_crystal_density_method 'not measured'
_exptl_crystal_description prism
_exptl_crystal_F_000 752
_exptl_crystal_size_max .33
_exptl_crystal_size_mid .26
_exptl_crystal_size_min .23
_refine_diff_density_max .270
_refine_diff_density_min -.378
_refine_ls_extinction_method none
_refine_ls_goodness_of_fit_ref 1.046
_refine_ls_hydrogen_treatment refall
_refine_ls_matrix_type full
_refine_ls_number_parameters 158
_refine_ls_number_reflns 1841
_refine_ls_number_restraints 0
_refine_ls_restrained_S_all 1.046
_refine_ls_R_factor_all .1142
_refine_ls_R_factor_gt .0696
_refine_ls_shift/su_max .010
_refine_ls_shift/su_mean .001
_refine_ls_structure_factor_coef Fsqd
_refine_ls_weighting_details 'calc w=1/[\s^2^(Fo^2^)+(0.1089P)^2^+0.0000P] where P=(Fo^2^+2Fc^2^)/3'
_refine_ls_weighting_scheme calc
_refine_ls_wR_factor_ref .1863
_reflns_number_gt 1100
_reflns_number_total 1841
_reflns_threshold_expression >2sigma(I)
_cod_data_source_file na0091.cif
_cod_data_source_block P1
_cod_database_code 2105618

loop_
_symmetry_equiv_pos_as_xyz
'x, y, z'
'-x+1/2, y+1/2, z'
'x, -y, z+1/2'
'-x+1/2, -y+1/2, z+1/2'
'-x, -y, -z'
'x-1/2, -y-1/2, -z'
'-x, y, -z-1/2'
'x-1/2, y-1/2, -z-1/2'

loop_
_atom_site_label
_atom_site_fract_x
_atom_site_fract_y
_atom_site_fract_z
_atom_site_U_iso_or_equiv
_atom_site_adp_type
_atom_site_calc_flag
_atom_site_occupancy
_atom_site_type_symbol
O1 .09348(11) .1782(3) -.17183(16) .0522(6) Uani d 1 O
N1 -.09304(14) .1704(3) -.05922(17) .0391(6) Uani d 1 N
N2 -.04603(13) .1409(3) -.14028(16) .0413(6) Uani d 1 N
N3 .23325(14) .3781(4) .05880(19) .0481(7) Uani d 1 N
N4 .17569(13) .3032(4) .0006(2) .0467(7) Uani d 1 N
C1 .02949(15) .1891(4) -.1115(2) .0382(7) Uani d 1 C
C2 .03050(15) .2453(4) -.01439(19) .0343(6) Uani d 1 C
C3 -.05044(17) .2328(4) .0167(2) .0370(7) Uani d 1 C
C4 -.0897(2) .2740(6) .1127(3) .0537(9) Uani d 1 C
C5 .09975(15) .3153(4) .0401(2) .0354(6) Uani d 1 C
C6 .10917(15) .4001(4) .1266(2) .0370(6) Uani d 1 C
C7 .19287(15) .4383(4) .1362(2) .0371(6) Uani d 1 C
C8 .2364(2) .5280(5) .2180(3) .0491(8) Uani d 1 C
H1 .077(2) .164(5) -.254(3) .073(11) Uiso d 1 H
H4 .1842(17) .256(4) -.063(2) .042(8) Uiso d 1 H
H6 .0712(17) .439(4) .176(2) .041(8) Uiso d 1 H
H10 -.149(3) .137(6) -.058(3) .094(14) Uiso d 1 H
H41 -.067(3) .229(5) .171(3) .077(13) Uiso d 1 H
H42 -.086(2) .394(6) .121(3) .070(12) Uiso d 1 H
H43 -.150(4) .244(7) .105(4) .113(17) Uiso d 1 H
H81 .242(3) .441(7) .261(3) .098(16) Uiso d 1 H
H82 .208(3) .635(6) .241(3) .087(13) Uiso d 1 H
H83 .283(3) .587(7) .198(4) .102(16) Uiso d 1 H

loop_
_atom_site_aniso_label
_atom_site_aniso_U_11
_atom_site_aniso_U_22
_atom_site_aniso_U_33
_atom_site_aniso_U_12
_atom_site_aniso_U_13
_atom_site_aniso_U_23
O1 .0277(10) .0873(17) .0416(12) -.0052(10) .0052(8) -.0091(11)
N1 .0277(11) .0490(14) .0405(13) -.0023(10) .0007(9) .0009(11)
N2 .0253(11) .0592(16) .0393(12) -.0049(10) .0001(9) .0014(11)
N3 .0261(12) .0608(17) .0573(15) -.0038(10) -.0006(10) -.0116(13)
N4 .0243(11) .0694(18) .0463(14) .0000(11) -.0021(10) -.0133(14)
C1 .0270(12) .0501(16) .0376(14) -.0014(12) .0018(11) .0014(12)
C2 .0245(12) .0413(14) .0372(15) .0014(10) -.0003(10) .0034(12)
C3 .0274(12) .0425(16) .0412(16) .0014(11) .0020(11) .0044(12)
C4 .0381(17) .073(3) .050(2) -.0015(16) .0086(14) -.0069(18)
C5 .0250(12) .0418(15) .0395(14) .0009(11) .0005(11) .0057(12)
C6 .0260(13) .0463(15) .0389(15) .0035(11) .0014(11) .0004(12)
C7 .0281(12) .0340(14) .0493(16) .0005(11) -.0021(11) .0032(12)
C8 .0440(18) .0442(19) .0589(19) -.0045(15) -.0086(15) -.0031(16)

loop_
_atom_type_symbol
_atom_type_description
_atom_type_scat_dispersion_real
_atom_type_scat_dispersion_imag
_atom_type_scat_source
O O .0106 .0060 'International Tables Vol C Tables 4.2.6.8 and 6.1.1.4'
N N .0061 .0033 'International Tables Vol C Tables 4.2.6.8 and 6.1.1.4'
C C .0033 .0016 'International Tables Vol C Tables 4.2.6.8 and 6.1.1.4'
H H .0000 .0000 'International Tables Vol C Tables 4.2.6.8 and 6.1.1.4'

loop_
_geom_angle_atom_site_label_1
_geom_angle_atom_site_label_2
_geom_angle_atom_site_label_3
_geom_angle
C1 O1 H1 114.4(18)
C3 N1 N2 112.6(2)
C3 N1 H10 126(3)
N2 N1 H10 121(3)
C1 N2 N1 104.0(2)
C7 N3 N4 104.9(2)
N3 N4 C5 112.4(2)
N3 N4 H4 126.0(18)
C5 N4 H4 121.4(18)
O1 C1 N2 121.9(2)
O1 C1 C2 126.4(2)
N2 C1 C2 111.7(2)
C1 C2 C3 104.7(2)
C1 C2 C5 127.2(2)
C3 C2 C5 127.9(2)
N1 C3 C2 106.9(2)
N1 C3 C4 121.6(3)
C2 C3 C4 131.5(3)
C3 C4 H41 119(2)
C3 C4 H42 107(2)
H41 C4 H42 104(3)
C3 C4 H43 107(3)
H41 C4 H43 113(4)
H42 C4 H43 107(4)
C6 C5 N4 105.6(2)
C6 C5 C2 134.9(2)
N4 C5 C2 119.4(3)
C5 C6 C7 106.9(2)
C5 C6 H6 132.9(17)
C7 C6 H6 120.2(16)
N3 C7 C6 110.1(2)
N3 C7 C8 120.7(3)
C6 C7 C8 129.2(3)
C7 C8 H81 101(3)
C7 C8 H82 113(3)
H81 C8 H82 118(4)
C7 C8 H83 113(3)
H81 C8 H83 118(4)
H82 C8 H83 94(4)

loop_
_geom_bond_atom_site_label_1
_geom_bond_atom_site_label_2
_geom_bond_distance
_geom_bond_publ_flag
N1 N2 1.360(3) yes
N1 C3 1.331(4) yes
N2 C1 1.350(3) yes
O1 C1 1.333(3) yes
C1 C2 1.383(4) yes
C2 C3 1.397(4) yes
C2 C5 1.456(4) yes
C5 C6 1.347(4) yes
N4 C5 1.359(3) yes
N3 N4 1.356(3) yes
N3 C7 1.322(4) yes
C6 C7 1.410(4) yes
O1 H1 1.15(4) ?
N1 H10 .96(5) ?
N4 H4 .94(3) ?
C3 C4 1.485(4) ?
C4 H41 .93(4) ?
C4 H42 .92(4) ?
C4 H43 1.03(6) ?
C6 H6 .96(3) ?
C7 C8 1.485(4) ?
C8 H81 .89(5) ?
C8 H82 .99(5) ?
C8 H83 .93(5) ?

loop_
_geom_hbond_atom_site_label_D
_geom_hbond_atom_site_label_H
_geom_hbond_atom_site_label_A
_geom_hbond_site_symmetry_A
_geom_hbond_distance_DH
_geom_hbond_distance_HA
_geom_hbond_distance_DA
_geom_hbond_angle_DHA
_geom_hbond_publ_flag
N4 H4 O1 1_555 .94(3) 2.18(3) 2.860(3) 128(2) yes
O1 H1 N2 7_555 1.15(4) 1.53(4) 2.676(3) 174(3) yes
N1 H10 N3 6_565 .95(5) 1.94(5) 2.874(3) 168(4) yes
